data_4087853
loop_
_publ_author_name
'Xu, Hui'
'Huang, Zi-Ao'
'Guo, Xugeng'
'Yang, Yuhui'
'Hua, Yuhui'
'Cao, Zexing'
'Li, Shunhua'
'Xia, Haiping'

_publ_section_title
;
 Sequential Construction Strategy for Rational Design of Luminescent
 Iridacycles
;
_journal_issue 17
_journal_name_full Organometallics
_journal_page_first 4229
_journal_paper_doi 10.1021/acs.organomet.5b00652
_journal_volume 34
_journal_year 2015
_chemical_formula_moiety 'C73 H56 B Cl F4 Ir O P3, C2 H4 Cl4'
_chemical_formula_sum 'C75 H60 B Cl5 F4 Ir O P3'
_chemical_formula_weight 1526.40
_space_group_IT_number 2
_space_group_name_Hall '-P 1'
_space_group_name_H-M_alt 'P -1'
_symmetry_cell_setting triclinic
_symmetry_space_group_name_H-M 'P -1'
_atom_sites_solution_hydrogens geom
_atom_sites_solution_primary direct
_atom_sites_solution_secondary difmap
_audit_creation_method SHELXL-97
_cell_angle_alpha 94.121(2)
_cell_angle_beta 91.331(2)
_cell_angle_gamma 96.710(2)
_cell_formula_units_Z 2
_cell_length_a 13.2622(3)
_cell_length_b 14.0524(3)
_cell_length_c 17.8676(3)
_cell_measurement_reflns_used 14631
_cell_measurement_temperature 173(2)
_cell_measurement_theta_max 29.0509
_cell_measurement_theta_min 2.9215
_cell_volume 3296.87(12)
_computing_cell_refinement 'Bruker FRAMBO'
_computing_data_collection 'Bruker FRAMBO'
_computing_data_reduction 'Bruker SAINT'
_computing_molecular_graphics 'Bruker SHELXTL'
_computing_publication_material 'Bruker SHELXTL'
_computing_structure_refinement 'SHELXL-97 (Sheldrick, 1997)'
_computing_structure_solution 'SHELXS-97 (Sheldrick, 1990)'
_diffrn_ambient_temperature 173(2)
_diffrn_measured_fraction_theta_full 0.998
_diffrn_measured_fraction_theta_max 0.998
_diffrn_measurement_device_type 'multiwire proportional'
_diffrn_measurement_method 'phi and omega scans'
_diffrn_radiation_monochromator graphite
_diffrn_radiation_source 'fine-focus sealed tube'
_diffrn_radiation_type MoK\a
_diffrn_radiation_wavelength 0.71073
_diffrn_reflns_av_R_equivalents 0.0619
_diffrn_reflns_av_sigmaI/netI 0.0685
_diffrn_reflns_limit_h_max 15
_diffrn_reflns_limit_h_min -15
_diffrn_reflns_limit_k_max 16
_diffrn_reflns_limit_k_min -16
_diffrn_reflns_limit_l_max 21
_diffrn_reflns_limit_l_min -20
_diffrn_reflns_number 28006
_diffrn_reflns_theta_full 25.00
_diffrn_reflns_theta_max 25.00
_diffrn_reflns_theta_min 2.93
_exptl_absorpt_coefficient_mu 2.358
_exptl_absorpt_correction_T_max 1.00000
_exptl_absorpt_correction_T_min 0.47070
_exptl_absorpt_correction_type multi-scan
_exptl_crystal_colour colorless
_exptl_crystal_density_diffrn 1.538
_exptl_crystal_density_method 'not measured'
_exptl_crystal_description block
_exptl_crystal_F_000 1532
_exptl_crystal_size_max 0.3
_exptl_crystal_size_mid 0.2
_exptl_crystal_size_min 0.1
_refine_diff_density_max 1.506
_refine_diff_density_min -1.096
_refine_diff_density_rms 0.115
_refine_ls_extinction_method none
_refine_ls_goodness_of_fit_ref 1.002
_refine_ls_hydrogen_treatment constr
_refine_ls_matrix_type full
_refine_ls_number_parameters 811
_refine_ls_number_reflns 11595
_refine_ls_number_restraints 0
_refine_ls_restrained_S_all 1.002
_refine_ls_R_factor_all 0.0468
_refine_ls_R_factor_gt 0.0399
_refine_ls_shift/su_max 0.003
_refine_ls_shift/su_mean 0.000
_refine_ls_structure_factor_coef Fsqd
_refine_ls_weighting_details 'calc w=1/[\s^2^(Fo^2^)+(0.0442P)^2^+1.5445P] where P=(Fo^2^+2Fc^2^)/3'
_refine_ls_weighting_scheme calc
_refine_ls_wR_factor_gt 0.0877
_refine_ls_wR_factor_ref 0.0906
_reflns_number_gt 10462
_reflns_number_total 11595
_reflns_threshold_expression >2sigma(I)
_cod_data_source_file om5b00652_si_003.cif
_cod_data_source_block Complex_3
_cod_original_sg_symbol_H-M P-1
_cod_database_code 4087853

loop_
_symmetry_equiv_pos_as_xyz
'x, y, z'
'-x, -y, -z'

loop_
_atom_site_label
_atom_site_type_symbol
_atom_site_fract_x
_atom_site_fract_y
_atom_site_fract_z
_atom_site_U_iso_or_equiv
_atom_site_adp_type
_atom_site_occupancy
_atom_site_symmetry_multiplicity
_atom_site_calc_flag
_atom_site_refinement_flags
Ir1 Ir -0.460492(12) 0.779697(11) 0.752812(8) 0.01699(6) Uani 1 1 d .
P1 P -0.51231(8) 0.68182(8) 0.84993(6) 0.0199(2) Uani 1 1 d .
P2 P -0.46685(8) 0.86887(8) 0.64641(6) 0.0195(2) Uani 1 1 d .
Cl1 Cl -0.56064(8) 0.89602(8) 0.81037(6) 0.0249(2) Uani 1 1 d .
P3 P -0.14284(8) 0.90683(8) 0.88249(6) 0.0189(2) Uani 1 1 d .
O1 O -0.3590(2) 0.6237(2) 0.67522(17) 0.0309(7) Uani 1 1 d .
C7 C -0.3287(4) 1.1347(3) 0.7208(3) 0.0338(12) Uani 1 1 d .
H7A H -0.3243 1.1733 0.7655 0.041 Uiso 1 1 calc R
C3 C -0.3940(3) 0.6864(3) 0.7055(2) 0.0218(9) Uani 1 1 d .
C9 C -0.1994(3) 1.0003(3) 0.9331(2) 0.0204(9) Uani 1 1 d .
C11 C -0.1137(3) 0.8197(3) 0.9469(2) 0.0213(9) Uani 1 1 d .
C1 C -0.3303(3) 0.8543(3) 0.8126(2) 0.0178(9) Uani 1 1 d .
H1A H -0.3459 0.9030 0.8469 0.021 Uiso 1 1 calc R
C14 C -0.4337(3) 0.8094(3) 0.5575(2) 0.0225(9) Uani 1 1 d .
C16 C -0.5977(3) 0.8930(3) 0.6281(2) 0.0242(10) Uani 1 1 d .
C18 C -0.1781(3) 0.7782(3) 0.7602(2) 0.0234(10) Uani 1 1 d .
C19 C -0.3844(4) 1.0444(3) 0.7168(3) 0.0294(11) Uani 1 1 d .
H19A H -0.4168 1.0227 0.7591 0.035 Uiso 1 1 calc R
C20 C -0.1401(3) 0.8051(3) 0.6919(2) 0.0231(10) Uani 1 1 d .
C21 C -0.5223(4) 0.4990(3) 0.7790(3) 0.0290(11) Uani 1 1 d .
H21A H -0.5869 0.5087 0.7622 0.035 Uiso 1 1 calc R
C22 C -0.2130(3) 0.9991(3) 1.0103(2) 0.0258(10) Uani 1 1 d .
H22A H -0.1925 0.9495 1.0365 0.031 Uiso 1 1 calc R
C23 C -0.4728(3) 0.7202(3) 0.9480(2) 0.0238(10) Uani 1 1 d .
C24 C -0.1497(3) 0.9001(3) 0.6648(3) 0.0284(10) Uani 1 1 d .
H24A H -0.1785 0.9455 0.6952 0.034 Uiso 1 1 calc R
C27 C -0.3439(3) 1.0203(3) 0.5883(2) 0.0274(10) Uani 1 1 d .
H27A H -0.3495 0.9827 0.5431 0.033 Uiso 1 1 calc R
C28 C -0.4677(3) 0.5655(3) 0.8306(2) 0.0242(10) Uani 1 1 d .
C29 C -0.1625(4) 0.6876(3) 0.7822(3) 0.0299(11) Uani 1 1 d .
H29A H -0.1873 0.6688 0.8277 0.036 Uiso 1 1 calc R
C30 C -0.4656(3) 0.8170(3) 0.9719(2) 0.0276(10) Uani 1 1 d .
H30A H -0.4748 0.8623 0.9376 0.033 Uiso 1 1 calc R
C31 C -0.0255(3) 0.9565(3) 0.8440(2) 0.0216(9) Uani 1 1 d .
C32 C -0.3920(3) 0.9864(3) 0.6505(2) 0.0210(9) Uani 1 1 d .
C33 C -0.0149(3) 0.8109(3) 0.9712(2) 0.0252(10) Uani 1 1 d .
H33A H 0.0394 0.8516 0.9551 0.030 Uiso 1 1 calc R
C34 C -0.6214(3) 0.9861(3) 0.6229(2) 0.0268(10) Uani 1 1 d .
H34A H -0.5705 1.0377 0.6287 0.032 Uiso 1 1 calc R
C2 C -0.2303(3) 0.8455(3) 0.8111(2) 0.0216(9) Uani 1 1 d .
C38 C -0.3422(3) 0.7713(3) 0.5522(2) 0.0249(10) Uani 1 1 d .
H38A H -0.2996 0.7734 0.5946 0.030 Uiso 1 1 calc R
C39 C -0.1940(4) 0.7593(3) 0.9732(3) 0.0308(11) Uani 1 1 d .
H39A H -0.2604 0.7652 0.9579 0.037 Uiso 1 1 calc R
C40 C -0.6740(3) 0.8165(4) 0.6192(2) 0.0286(10) Uani 1 1 d .
H40A H -0.6583 0.7541 0.6224 0.034 Uiso 1 1 calc R
C41 C -0.0071(4) 0.6986(4) 0.5266(3) 0.0354(12) Uani 1 1 d .
C42 C -0.2573(3) 1.0725(4) 1.0473(3) 0.0330(12) Uani 1 1 d .
H42A H -0.2685 1.0713 1.0984 0.040 Uiso 1 1 calc R
C43 C -0.0904(3) 0.7410(3) 0.6444(3) 0.0274(10) Uani 1 1 d .
C44 C 0.0103(4) 0.6107(4) 0.5565(4) 0.0530(16) Uani 1 1 d .
H44A H 0.0454 0.5681 0.5280 0.064 Uiso 1 1 calc R
C45 C -0.0572(3) 0.7655(4) 0.5734(3) 0.0329(11) Uani 1 1 d .
C46 C 0.0012(3) 1.0541(3) 0.8440(3) 0.0288(10) Uani 1 1 d .
H46A H -0.0420 1.0960 0.8645 0.035 Uiso 1 1 calc R
C47 C -0.6503(3) 0.6538(3) 0.8564(2) 0.0234(10) Uani 1 1 d .
C48 C -0.7179(4) 0.6828(4) 0.8061(3) 0.0337(11) Uani 1 1 d .
H48A H -0.6938 0.7192 0.7674 0.040 Uiso 1 1 calc R
C49 C -0.4312(4) 0.7795(5) 1.0979(3) 0.0474(15) Uani 1 1 d .
H49A H -0.4159 0.7994 1.1481 0.057 Uiso 1 1 calc R
C50 C 0.0397(3) 0.8942(3) 0.8115(2) 0.0261(10) Uani 1 1 d .
H50A H 0.0224 0.8280 0.8101 0.031 Uiso 1 1 calc R
C51 C -0.0775(4) 0.6824(4) 1.0445(3) 0.0378(12) Uani 1 1 d .
H51A H -0.0651 0.6361 1.0771 0.045 Uiso 1 1 calc R
C52 C -0.4965(4) 0.8062(3) 0.4940(2) 0.0288(11) Uani 1 1 d .
H52A H -0.5579 0.8319 0.4965 0.035 Uiso 1 1 calc R
C53 C -0.4446(4) 0.8460(4) 1.0474(3) 0.0382(12) Uani 1 1 d .
H53A H -0.4397 0.9109 1.0636 0.046 Uiso 1 1 calc R
C54 C -0.4600(4) 0.6530(4) 1.0000(3) 0.0354(12) Uani 1 1 d .
H54A H -0.4648 0.5880 0.9844 0.042 Uiso 1 1 calc R
C55 C -0.2307(3) 1.0756(3) 0.8947(3) 0.0287(10) Uani 1 1 d .
H55A H -0.2231 1.0764 0.8431 0.034 Uiso 1 1 calc R
C56 C -0.2800(4) 1.1673(3) 0.6586(3) 0.0338(12) Uani 1 1 d .
H56A H -0.2425 1.2278 0.6614 0.041 Uiso 1 1 calc R
C57 C 0.0017(4) 0.7412(3) 1.0194(3) 0.0321(11) Uani 1 1 d .
H57A H 0.0677 0.7344 1.0349 0.039 Uiso 1 1 calc R
C58 C -0.4665(4) 0.7640(4) 0.4263(3) 0.0387(13) Uani 1 1 d .
H58A H -0.5087 0.7615 0.3837 0.046 Uiso 1 1 calc R
C59 C -0.0722(3) 0.8551(4) 0.5473(3) 0.0334(11) Uani 1 1 d .
C60 C 0.1295(4) 0.9317(4) 0.7816(3) 0.0342(12) Uani 1 1 d .
H60A H 0.1731 0.8907 0.7606 0.041 Uiso 1 1 calc R
C61 C -0.1758(4) 0.6911(4) 1.0216(3) 0.0359(12) Uani 1 1 d .
H61A H -0.2296 0.6510 1.0389 0.043 Uiso 1 1 calc R
C62 C -0.2870(4) 1.1105(3) 0.5928(3) 0.0323(11) Uani 1 1 d .
H62A H -0.2536 1.1322 0.5509 0.039 Uiso 1 1 calc R
C63 C -0.7971(4) 0.9249(4) 0.6008(3) 0.0420(14) Uani 1 1 d .
H63A H -0.8640 0.9356 0.5920 0.050 Uiso 1 1 calc R
C64 C -0.7210(4) 1.0016(4) 0.6090(3) 0.0390(13) Uani 1 1 d .
H64A H -0.7370 1.0638 0.6051 0.047 Uiso 1 1 calc R
C65 C -0.3134(4) 0.7301(4) 0.4843(3) 0.0342(12) Uani 1 1 d .
H65A H -0.2516 0.7051 0.4811 0.041 Uiso 1 1 calc R
C66 C -0.0446(4) 0.8744(4) 0.4743(3) 0.0441(13) Uani 1 1 d .
H66A H -0.0568 0.9324 0.4560 0.053 Uiso 1 1 calc R
C67 C -0.2848(4) 1.1470(4) 1.0093(3) 0.0363(12) Uani 1 1 d .
H67A H -0.3118 1.1974 1.0352 0.044 Uiso 1 1 calc R
C68 C -0.6890(4) 0.5995(4) 0.9134(3) 0.0380(12) Uani 1 1 d .
H68A H -0.6445 0.5787 0.9479 0.046 Uiso 1 1 calc R
C69 C -0.1178(3) 0.9223(4) 0.5972(3) 0.0310(11) Uani 1 1 d .
H69A H -0.1251 0.9830 0.5818 0.037 Uiso 1 1 calc R
C70 C -0.1115(4) 0.6251(3) 0.7386(3) 0.0343(12) Uani 1 1 d .
H70A H -0.1017 0.5658 0.7557 0.041 Uiso 1 1 calc R
C71 C -0.3714(4) 0.5477(3) 0.8558(3) 0.0341(11) Uani 1 1 d .
H71A H -0.3343 0.5911 0.8907 0.041 Uiso 1 1 calc R
C72 C 0.1544(4) 1.0289(4) 0.7828(3) 0.0422(13) Uani 1 1 d .
H72A H 0.2149 1.0535 0.7622 0.051 Uiso 1 1 calc R
C73 C -0.4793(4) 0.4183(4) 0.7527(3) 0.0378(12) Uani 1 1 d .
H73A H -0.5157 0.3743 0.7178 0.045 Uiso 1 1 calc R
C74 C -0.8222(4) 0.6587(4) 0.8119(3) 0.0400(13) Uani 1 1 d .
H74A H -0.8670 0.6788 0.7771 0.048 Uiso 1 1 calc R
C75 C -0.2730(4) 1.1483(3) 0.9336(3) 0.0337(11) Uani 1 1 d .
H75A H -0.2936 1.1986 0.9083 0.040 Uiso 1 1 calc R
C76 C -0.0746(4) 0.6489(3) 0.6699(3) 0.0350(12) Uani 1 1 d .
C77 C -0.3767(4) 0.7264(4) 0.4216(3) 0.0397(13) Uani 1 1 d .
H77A H -0.3580 0.6982 0.3761 0.048 Uiso 1 1 calc R
C78 C -0.3859(4) 0.4019(4) 0.7764(3) 0.0451(14) Uani 1 1 d .
H78A H -0.3583 0.3477 0.7574 0.054 Uiso 1 1 calc R
C79 C -0.7923(4) 0.5758(4) 0.9197(4) 0.0512(15) Uani 1 1 d .
H79A H -0.8168 0.5398 0.9585 0.061 Uiso 1 1 calc R
C80 C 0.0200(4) 0.7236(5) 0.4553(3) 0.0519(16) Uani 1 1 d .
H80A H 0.0524 0.6813 0.4245 0.062 Uiso 1 1 calc R
C81 C -0.3313(4) 0.4662(4) 0.8290(3) 0.0421(13) Uani 1 1 d .
H81A H -0.2676 0.4544 0.8463 0.051 Uiso 1 1 calc R
C82 C -0.4401(4) 0.6830(4) 1.0748(3) 0.0472(14) Uani 1 1 d .
H82A H -0.4326 0.6380 1.1096 0.057 Uiso 1 1 calc R
C83 C 0.0002(4) 0.8092(5) 0.4292(3) 0.0514(16) Uani 1 1 d .
H83A H 0.0171 0.8232 0.3807 0.062 Uiso 1 1 calc R
C84 C -0.0212(4) 0.5866(4) 0.6233(3) 0.0464(14) Uani 1 1 d .
H84A H -0.0081 0.5279 0.6400 0.056 Uiso 1 1 calc R
C85 C -0.8589(4) 0.6057(4) 0.8685(3) 0.0455(14) Uani 1 1 d .
H85A H -0.9286 0.5898 0.8726 0.055 Uiso 1 1 calc R
C86 C 0.0915(4) 1.0908(4) 0.8139(3) 0.0411(13) Uani 1 1 d .
H86A H 0.1094 1.1569 0.8147 0.049 Uiso 1 1 calc R
C87 C -0.7736(4) 0.8326(4) 0.6056(3) 0.0361(12) Uani 1 1 d .
H87A H -0.8246 0.7810 0.5998 0.043 Uiso 1 1 calc R
Cl2A Cl 0.41122(17) 0.56589(14) 0.56075(10) 0.0794(5) Uani 1 1 d .
Cl1A Cl -0.24297(14) 0.67109(16) 0.22702(11) 0.0825(6) Uani 1 1 d .
Cl1B Cl -0.21023(16) 0.54507(14) 0.34333(11) 0.0785(5) Uani 1 1 d .
Cl2B Cl 0.2650(2) 0.6014(2) 0.4468(2) 0.1503(12) Uani 1 1 d .
F1 F -0.1823(3) 1.3041(2) 0.8180(2) 0.0652(10) Uani 1 1 d .
F2 F -0.0490(3) 1.4192(2) 0.8279(2) 0.0627(10) Uani 1 1 d .
F3 F -0.1157(3) 1.3649(3) 0.71578(19) 0.0772(12) Uani 1 1 d .
F4 F -0.0315(3) 1.2681(3) 0.7830(2) 0.0782(12) Uani 1 1 d .
B1 B -0.0947(5) 1.3390(4) 0.7857(3) 0.0356(14) Uani 1 1 d .
C1S C -0.1544(5) 0.6146(6) 0.2769(4) 0.077(2) Uani 1 1 d .
H1SA H -0.1198 0.5746 0.2419 0.092 Uiso 1 1 calc R
H1SB H -0.1040 0.6632 0.3013 0.092 Uiso 1 1 calc R
C2S C 0.3572(9) 0.5361(6) 0.4702(4) 0.112(4) Uani 1 1 d .
H2SA H 0.4106 0.5440 0.4341 0.135 Uiso 1 1 calc R
H2SB H 0.3297 0.4688 0.4664 0.135 Uiso 1 1 calc R
H1 H -0.5569 0.7227 0.7072 0.135 Uiso 1 1 d R

loop_
_atom_site_aniso_label
_atom_site_aniso_U_11
_atom_site_aniso_U_22
_atom_site_aniso_U_33
_atom_site_aniso_U_23
_atom_site_aniso_U_13
_atom_site_aniso_U_12
Ir1 0.01455(9) 0.01903(10) 0.01680(9) -0.00106(6) -0.00158(6) 0.00138(6)
P1 0.0149(5) 0.0207(6) 0.0232(6) 0.0001(5) -0.0003(4) 0.0000(4)
P2 0.0172(6) 0.0229(6) 0.0180(5) -0.0006(5) -0.0028(4) 0.0023(5)
Cl1 0.0224(6) 0.0286(6) 0.0241(5) -0.0016(4) 0.0020(4) 0.0072(5)
P3 0.0140(5) 0.0210(6) 0.0208(6) -0.0029(5) -0.0011(4) 0.0009(4)
O1 0.0323(19) 0.0282(18) 0.0323(18) -0.0076(15) 0.0043(15) 0.0089(15)
C7 0.049(3) 0.024(2) 0.027(3) -0.001(2) -0.012(2) 0.001(2)
C3 0.020(2) 0.027(2) 0.015(2) -0.0031(19) -0.0069(18) -0.0045(19)
C9 0.015(2) 0.022(2) 0.022(2) -0.0081(18) -0.0055(18) 0.0012(18)
C11 0.019(2) 0.023(2) 0.021(2) -0.0031(18) -0.0003(18) 0.0009(18)
C1 0.020(2) 0.019(2) 0.015(2) 0.0005(17) -0.0026(17) 0.0025(17)
C14 0.022(2) 0.023(2) 0.020(2) -0.0014(18) -0.0020(18) -0.0027(19)
C16 0.021(2) 0.035(3) 0.016(2) 0.0011(19) -0.0020(18) 0.004(2)
C18 0.013(2) 0.024(2) 0.031(2) -0.0042(19) -0.0099(19) 0.0026(18)
C19 0.038(3) 0.026(2) 0.024(2) 0.004(2) -0.004(2) 0.003(2)
C20 0.009(2) 0.033(3) 0.025(2) -0.006(2) -0.0073(18) 0.0020(18)
C21 0.028(3) 0.027(3) 0.032(3) 0.002(2) 0.000(2) 0.002(2)
C22 0.013(2) 0.035(3) 0.028(2) -0.003(2) 0.0007(19) -0.0015(19)
C23 0.014(2) 0.036(3) 0.020(2) 0.0031(19) -0.0011(18) -0.0032(19)
C24 0.022(2) 0.031(3) 0.031(3) -0.001(2) -0.006(2) 0.004(2)
C27 0.026(2) 0.035(3) 0.022(2) 0.002(2) 0.000(2) 0.007(2)
C28 0.020(2) 0.023(2) 0.030(2) 0.0047(19) 0.0058(19) 0.0002(19)
C29 0.029(3) 0.022(2) 0.037(3) -0.001(2) -0.008(2) 0.000(2)
C30 0.019(2) 0.035(3) 0.026(2) -0.001(2) 0.0002(19) -0.005(2)
C31 0.012(2) 0.029(2) 0.022(2) 0.0008(19) -0.0024(17) -0.0023(18)
C32 0.017(2) 0.021(2) 0.025(2) 0.0008(18) -0.0077(18) 0.0034(18)
C33 0.017(2) 0.027(2) 0.030(2) -0.002(2) -0.0040(19) -0.0004(19)
C34 0.025(3) 0.035(3) 0.021(2) 0.004(2) -0.0023(19) 0.006(2)
C2 0.019(2) 0.027(2) 0.018(2) 0.0005(18) -0.0003(18) 0.0003(18)
C38 0.019(2) 0.031(3) 0.023(2) -0.0012(19) -0.0047(19) -0.0022(19)
C39 0.021(2) 0.034(3) 0.037(3) 0.006(2) -0.004(2) -0.002(2)
C40 0.025(3) 0.033(3) 0.026(2) 0.000(2) -0.003(2) 0.001(2)
C41 0.020(2) 0.039(3) 0.042(3) -0.020(2) 0.001(2) -0.003(2)
C42 0.021(2) 0.049(3) 0.027(2) -0.014(2) 0.002(2) 0.006(2)
C43 0.015(2) 0.031(3) 0.033(3) -0.011(2) -0.0037(19) -0.0019(19)
C44 0.034(3) 0.045(4) 0.077(4) -0.025(3) 0.009(3) 0.008(3)
C45 0.016(2) 0.044(3) 0.035(3) -0.011(2) -0.003(2) -0.001(2)
C46 0.023(2) 0.031(3) 0.032(3) 0.001(2) 0.005(2) 0.000(2)
C47 0.016(2) 0.017(2) 0.036(3) -0.0044(19) 0.0038(19) -0.0006(18)
C48 0.022(3) 0.042(3) 0.037(3) -0.001(2) 0.001(2) 0.002(2)
C49 0.039(3) 0.077(5) 0.025(3) 0.006(3) -0.004(2) 0.000(3)
C50 0.020(2) 0.031(3) 0.026(2) -0.003(2) 0.0001(19) 0.000(2)
C51 0.042(3) 0.035(3) 0.037(3) 0.009(2) -0.010(2) 0.004(2)
C52 0.026(3) 0.036(3) 0.025(2) -0.002(2) -0.007(2) 0.010(2)
C53 0.026(3) 0.053(3) 0.033(3) -0.007(2) 0.003(2) -0.002(2)
C54 0.032(3) 0.042(3) 0.032(3) 0.012(2) 0.000(2) -0.001(2)
C55 0.024(2) 0.031(3) 0.029(2) -0.006(2) -0.004(2) 0.003(2)
C56 0.032(3) 0.025(3) 0.044(3) 0.007(2) -0.015(2) 0.000(2)
C57 0.024(3) 0.036(3) 0.036(3) 0.002(2) -0.009(2) 0.004(2)
C58 0.036(3) 0.055(3) 0.024(3) -0.008(2) -0.012(2) 0.011(3)
C59 0.017(2) 0.043(3) 0.038(3) -0.001(2) -0.009(2) -0.003(2)
C60 0.024(3) 0.050(3) 0.028(3) -0.003(2) 0.006(2) 0.005(2)
C61 0.030(3) 0.036(3) 0.042(3) 0.012(2) -0.002(2) -0.003(2)
C62 0.025(3) 0.036(3) 0.036(3) 0.009(2) 0.000(2) 0.002(2)
C63 0.020(3) 0.074(4) 0.033(3) 0.005(3) -0.005(2) 0.012(3)
C64 0.040(3) 0.054(3) 0.028(3) 0.008(2) -0.002(2) 0.025(3)
C65 0.020(2) 0.047(3) 0.034(3) -0.006(2) -0.001(2) 0.005(2)
C66 0.027(3) 0.063(4) 0.040(3) 0.001(3) 0.001(2) -0.002(3)
C67 0.025(3) 0.034(3) 0.048(3) -0.020(2) 0.000(2) 0.005(2)
C68 0.027(3) 0.036(3) 0.052(3) 0.012(2) 0.005(2) 0.001(2)
C69 0.022(2) 0.037(3) 0.033(3) 0.006(2) -0.006(2) -0.002(2)
C70 0.033(3) 0.019(2) 0.051(3) 0.000(2) -0.008(2) 0.006(2)
C71 0.029(3) 0.028(3) 0.045(3) 0.003(2) -0.001(2) 0.001(2)
C72 0.029(3) 0.054(4) 0.041(3) 0.007(3) 0.016(2) -0.007(3)
C73 0.041(3) 0.030(3) 0.041(3) -0.006(2) 0.004(2) 0.000(2)
C74 0.017(2) 0.047(3) 0.055(3) -0.003(3) -0.003(2) 0.003(2)
C75 0.027(3) 0.027(3) 0.047(3) -0.007(2) -0.003(2) 0.008(2)
C76 0.025(3) 0.028(3) 0.049(3) -0.008(2) -0.005(2) 0.000(2)
C77 0.038(3) 0.055(4) 0.024(2) -0.016(2) -0.002(2) 0.011(3)
C78 0.049(4) 0.028(3) 0.061(4) -0.002(3) 0.013(3) 0.016(3)
C79 0.035(3) 0.039(3) 0.078(4) 0.010(3) 0.018(3) -0.008(3)
C80 0.033(3) 0.071(4) 0.045(3) -0.023(3) 0.007(3) -0.004(3)
C81 0.029(3) 0.035(3) 0.065(4) 0.006(3) 0.004(3) 0.014(2)
C82 0.051(4) 0.060(4) 0.031(3) 0.017(3) 0.003(3) -0.002(3)
C83 0.039(3) 0.074(5) 0.037(3) -0.010(3) 0.009(3) -0.003(3)
C84 0.037(3) 0.034(3) 0.067(4) -0.010(3) -0.001(3) 0.007(3)
C85 0.019(3) 0.038(3) 0.076(4) -0.007(3) 0.006(3) -0.006(2)
C86 0.036(3) 0.038(3) 0.047(3) 0.010(3) 0.005(3) -0.009(2)
C87 0.021(3) 0.057(4) 0.030(3) 0.005(2) -0.003(2) 0.002(2)
Cl2A 0.0995(15) 0.0648(11) 0.0709(11) -0.0063(9) 0.0036(11) 0.0032(10)
Cl1A 0.0585(11) 0.1094(16) 0.0756(12) 0.0340(11) -0.0022(9) -0.0220(11)
Cl1B 0.0832(14) 0.0802(13) 0.0787(12) 0.0139(10) 0.0190(10) 0.0287(11)
Cl2B 0.0801(18) 0.170(3) 0.208(3) 0.049(3) -0.030(2) 0.0281(19)
F1 0.043(2) 0.055(2) 0.098(3) 0.009(2) 0.021(2) -0.0002(17)
F2 0.067(2) 0.0408(19) 0.076(2) 0.0030(17) -0.0356(19) -0.0051(17)
F3 0.118(4) 0.058(2) 0.052(2) 0.0163(19) -0.024(2) -0.005(2)
F4 0.056(2) 0.056(2) 0.130(3) 0.015(2) 0.017(2) 0.0295(19)
B1 0.031(3) 0.029(3) 0.046(4) 0.007(3) -0.009(3) -0.001(3)
C1S 0.050(4) 0.099(6) 0.081(5) 0.011(4) 0.010(4) 0.006(4)
C2S 0.212(12) 0.073(6) 0.056(5) -0.010(4) -0.018(6) 0.047(7)

loop_
_atom_type_symbol
_atom_type_description
_atom_type_scat_dispersion_real
_atom_type_scat_dispersion_imag
_atom_type_scat_source
C C 0.0033 0.0016 'International Tables Vol C Tables 4.2.6.8 and 6.1.1.4'
H H 0.0000 0.0000 'International Tables Vol C Tables 4.2.6.8 and 6.1.1.4'
B B 0.0013 0.0007 'International Tables Vol C Tables 4.2.6.8 and 6.1.1.4'
O O 0.0106 0.0060 'International Tables Vol C Tables 4.2.6.8 and 6.1.1.4'
F F 0.0171 0.0103 'International Tables Vol C Tables 4.2.6.8 and 6.1.1.4'
P P 0.1023 0.0942 'International Tables Vol C Tables 4.2.6.8 and 6.1.1.4'
Cl Cl 0.1484 0.1585 'International Tables Vol C Tables 4.2.6.8 and 6.1.1.4'
Ir Ir -1.4442 7.9887 'International Tables Vol C Tables 4.2.6.8 and 6.1.1.4'

loop_
_geom_angle_atom_site_label_1
_geom_angle_atom_site_label_2
_geom_angle_atom_site_label_3
_geom_angle
C3 Ir1 C1 96.21(17)
C3 Ir1 P2 94.22(13)
C1 Ir1 P2 101.25(11)
C3 Ir1 P1 92.68(13)
C1 Ir1 P1 95.59(11)
P2 Ir1 P1 160.97(4)
C3 Ir1 Cl1 175.36(13)
C1 Ir1 Cl1 88.43(11)
P2 Ir1 Cl1 85.06(4)
P1 Ir1 Cl1 86.63(4)
C28 P1 C47 104.2(2)
C28 P1 C23 105.9(2)
C47 P1 C23 102.1(2)
C28 P1 Ir1 108.33(14)
C47 P1 Ir1 114.75(15)
C23 P1 Ir1 120.12(15)
C32 P2 C14 104.3(2)
C32 P2 C16 104.6(2)
C14 P2 C16 103.01(19)
C32 P2 Ir1 117.49(14)
C14 P2 Ir1 116.30(14)
C16 P2 Ir1 109.60(14)
C9 P3 C31 109.5(2)
C9 P3 C2 110.61(19)
C31 P3 C2 112.23(19)
C9 P3 C11 108.78(19)
C31 P3 C11 108.0(2)
C2 P3 C11 107.6(2)
C56 C7 C19 120.2(5)
O1 C3 Ir1 175.0(4)
C22 C9 C55 119.6(4)
C22 C9 P3 121.0(3)
C55 C9 P3 119.4(3)
C33 C11 C39 119.1(4)
C33 C11 P3 122.7(3)
C39 C11 P3 118.2(3)
C2 C1 Ir1 133.4(3)
C38 C14 C52 119.3(4)
C38 C14 P2 119.7(3)
C52 C14 P2 120.9(3)
C40 C16 C34 119.7(4)
C40 C16 P2 119.0(4)
C34 C16 P2 121.3(4)
C20 C18 C29 118.0(4)
C20 C18 C2 121.7(4)
C29 C18 C2 120.3(4)
C32 C19 C7 120.5(4)
C18 C20 C43 121.2(4)
C18 C20 C24 122.3(4)
C43 C20 C24 116.6(4)
C73 C21 C28 119.3(5)
C42 C22 C9 119.2(4)
C30 C23 C54 119.6(4)
C30 C23 P1 119.2(3)
C54 C23 P1 120.9(4)
C69 C24 C20 121.2(4)
C32 C27 C62 120.5(4)
C21 C28 C71 118.8(4)
C21 C28 P1 118.8(3)
C71 C28 P1 121.3(4)
C70 C29 C18 122.2(5)
C23 C30 C53 119.7(5)
C46 C31 C50 118.9(4)
C46 C31 P3 121.7(3)
C50 C31 P3 119.4(3)
C27 C32 C19 118.8(4)
C27 C32 P2 121.5(3)
C19 C32 P2 119.7(3)
C57 C33 C11 119.4(4)
C64 C34 C16 119.7(5)
C1 C2 C18 127.6(4)
C1 C2 P3 121.1(3)
C18 C2 P3 110.9(3)
C14 C38 C65 120.6(4)
C61 C39 C11 120.4(4)
C87 C40 C16 120.3(5)
C80 C41 C44 124.3(5)
C80 C41 C45 118.2(5)
C44 C41 C45 117.5(5)
C67 C42 C22 120.5(4)
C45 C43 C20 121.5(4)
C45 C43 C76 119.6(4)
C20 C43 C76 118.9(4)
C84 C44 C41 122.9(5)
C43 C45 C59 120.6(4)
C43 C45 C41 120.1(5)
C59 C45 C41 119.4(5)
C31 C46 C86 120.8(4)
C48 C47 C68 117.9(4)
C48 C47 P1 122.7(3)
C68 C47 P1 119.4(4)
C47 C48 C74 121.1(5)
C53 C49 C82 120.3(5)
C60 C50 C31 119.7(4)
C57 C51 C61 120.3(5)
C14 C52 C58 119.3(4)
C49 C53 C30 120.2(5)
C82 C54 C23 119.9(5)
C75 C55 C9 119.6(4)
C62 C56 C7 119.7(5)
C51 C57 C33 120.8(4)
C77 C58 C52 121.1(4)
C66 C59 C45 119.0(5)
C66 C59 C69 123.1(5)
C45 C59 C69 117.9(4)
C72 C60 C50 120.2(4)
C39 C61 C51 119.8(5)
C56 C62 C27 120.2(5)
C87 C63 C64 120.1(5)
C34 C64 C63 120.2(5)
C77 C65 C38 119.7(4)
C83 C66 C59 121.2(6)
C75 C67 C42 120.7(4)
C79 C68 C47 121.3(5)
C24 C69 C59 122.1(5)
C29 C70 C76 121.2(4)
C81 C71 C28 120.3(5)
C60 C72 C86 121.0(5)
C78 C73 C21 121.7(5)
C85 C74 C48 120.2(5)
C67 C75 C55 120.4(5)
C70 C76 C84 122.9(5)
C70 C76 C43 118.5(4)
C84 C76 C43 118.6(5)
C58 C77 C65 120.0(4)
C73 C78 C81 119.8(5)
C85 C79 C68 119.9(5)
C83 C80 C41 121.6(5)
C71 C81 C78 120.0(5)
C49 C82 C54 120.2(5)
C80 C83 C66 120.4(5)
C44 C84 C76 121.2(5)
C74 C85 C79 119.6(5)
C72 C86 C46 119.5(5)
C63 C87 C40 120.0(5)
F3 B1 F1 110.0(5)
F3 B1 F4 111.0(5)
F1 B1 F4 107.8(4)
F3 B1 F2 108.2(4)
F1 B1 F2 109.9(5)
F4 B1 F2 109.9(5)
Cl1B C1S Cl1A 112.3(4)
Cl2B C2S Cl2A 114.6(5)

loop_
_geom_bond_atom_site_label_1
_geom_bond_atom_site_label_2
_geom_bond_distance
Ir1 C3 1.832(4)
Ir1 C1 2.133(4)
Ir1 P2 2.3562(11)
Ir1 P1 2.3565(11)
Ir1 Cl1 2.4130(10)
P1 C28 1.816(4)
P1 C47 1.834(4)
P1 C23 1.842(4)
P2 C32 1.821(4)
P2 C14 1.828(4)
P2 C16 1.833(4)
P3 C9 1.788(4)
P3 C31 1.802(4)
P3 C2 1.804(4)
P3 C11 1.807(4)
O1 C3 1.150(5)
C7 C56 1.379(7)
C7 C19 1.387(7)
C9 C22 1.395(6)
C9 C55 1.399(6)
C11 C33 1.393(6)
C11 C39 1.394(6)
C1 C2 1.347(6)
C14 C38 1.385(6)
C14 C52 1.386(6)
C16 C40 1.385(6)
C16 C34 1.389(6)
C18 C20 1.390(6)
C18 C29 1.395(6)
C18 C2 1.503(6)
C19 C32 1.384(6)
C20 C43 1.421(6)
C20 C24 1.471(6)
C21 C73 1.385(6)
C21 C28 1.391(6)
C22 C42 1.381(6)
C23 C30 1.387(6)
C23 C54 1.393(6)
C24 C69 1.334(6)
C27 C32 1.381(6)
C27 C62 1.393(7)
C28 C71 1.399(6)
C29 C70 1.379(6)
C30 C53 1.394(6)
C31 C46 1.376(6)
C31 C50 1.407(6)
C33 C57 1.384(6)
C34 C64 1.384(6)
C38 C65 1.388(6)
C39 C61 1.374(6)
C40 C87 1.384(6)
C41 C80 1.390(8)
C41 C44 1.422(8)
C41 C45 1.444(6)
C42 C67 1.368(7)
C43 C45 1.406(7)
C43 C76 1.439(7)
C44 C84 1.328(8)
C45 C59 1.408(7)
C46 C86 1.384(7)
C47 C48 1.371(6)
C47 C68 1.388(6)
C48 C74 1.394(7)
C49 C53 1.368(7)
C49 C82 1.380(8)
C50 C60 1.380(6)
C51 C57 1.363(7)
C51 C61 1.380(7)
C52 C58 1.395(6)
C54 C82 1.382(7)
C55 C75 1.375(6)
C56 C62 1.368(7)
C58 C77 1.360(7)
C59 C66 1.399(7)
C59 C69 1.447(7)
C60 C72 1.367(7)
C63 C87 1.377(7)
C63 C64 1.385(8)
C65 C77 1.379(7)
C66 C83 1.372(8)
C67 C75 1.365(7)
C68 C79 1.381(7)
C70 C76 1.380(7)
C71 C81 1.377(7)
C72 C86 1.372(7)
C73 C78 1.350(7)
C74 C85 1.364(8)
C76 C84 1.425(7)
C78 C81 1.385(8)
C79 C85 1.378(8)
C80 C83 1.372(9)
Cl2A C2S 1.757(8)
Cl1A C1S 1.753(7)
Cl1B C1S 1.718(7)
Cl2B C2S 1.675(9)
F1 B1 1.365(7)
F2 B1 1.381(7)
F3 B1 1.357(7)
F4 B1 1.373(7)
